data_7705825
loop_
_publ_author_name
'Brach\<nakov\'a, Barbora'
'Adamko Ko\<Z\'i\<skov\'a, J\'ulia'
'Ko\<Z\'i\<sek, Jozef'
'Meln\'ikov\'a, Eva'
'G\'al, Miroslav'
'Herchel, Radovan'
'Dubaj, Tibor'
'\<Salitro\<s, Ivan'

_publ_section_title
;
 Low-spin and spin-crossover iron(II) complexes with pyridyl-benzimidazole
 ligands: synthesis, and structural, magnetic and solution study.
;
_journal_issue 48
_journal_name_full 'Dalton transactions (Cambridge, England : 2003)'
_journal_page_first 17786
_journal_page_last 17795
_journal_paper_doi 10.1039/d0dt03497e
_journal_volume 49
_journal_year 2020
_chemical_formula_moiety 'C82 H82 Fe N10, 2(C F3 O3 S)'
_chemical_formula_sum 'C84 H82 F6 Fe N10 O6 S2'
_chemical_formula_weight 1561.56
_space_group_crystal_system monoclinic
_space_group_IT_number 14
_space_group_name_Hall '-P 2yn'
_space_group_name_H-M_alt 'P 1 21/n 1'
_atom_sites_solution_hydrogens geom
_audit_creation_date 2019-08-12
_audit_creation_method
;
Olex2 1.2
(compiled 2018.05.29 svn.r3508 for OlexSys, GUI svn.r5506)
;
_audit_update_record
;
2019-09-05 deposited with the CCDC.	2020-11-13 downloaded from the CCDC.
;
_cell_angle_alpha 90
_cell_angle_beta 104.386(2)
_cell_angle_gamma 90
_cell_formula_units_Z 4
_cell_length_a 14.4248(4)
_cell_length_b 19.6746(4)
_cell_length_c 28.0978(7)
_cell_measurement_reflns_used 100813
_cell_measurement_temperature 100(2)
_cell_measurement_theta_max 71.69
_cell_measurement_theta_min 2.77
_cell_volume 7724.2(3)
_computing_molecular_graphics 'Olex2 (Dolomanov et al., 2009)'
_computing_publication_material 'Olex2 (Dolomanov et al., 2009)'
_computing_structure_refinement 'ShelXL (Sheldrick, 2015)'
_computing_structure_solution 'SHELXT 2014/5 (Sheldrick, 2014)'
_diffrn_ambient_temperature 100(2)
_diffrn_measured_fraction_theta_full 0.980
_diffrn_measured_fraction_theta_max 0.951
_diffrn_measurement_device_type 'STOE STADIVARI'
_diffrn_measurement_method 'rotation method, \w scans'
_diffrn_radiation_type CuK\a
_diffrn_radiation_wavelength 1.54186
_diffrn_reflns_av_R_equivalents 0.1718
_diffrn_reflns_av_unetI/netI 0.1354
_diffrn_reflns_Laue_measured_fraction_full 0.980
_diffrn_reflns_Laue_measured_fraction_max 0.951
_diffrn_reflns_limit_h_max 17
_diffrn_reflns_limit_h_min -8
_diffrn_reflns_limit_k_max 24
_diffrn_reflns_limit_k_min -22
_diffrn_reflns_limit_l_max 31
_diffrn_reflns_limit_l_min -34
_diffrn_reflns_number 157716
_diffrn_reflns_point_group_measured_fraction_full 0.980
_diffrn_reflns_point_group_measured_fraction_max 0.951
_diffrn_reflns_theta_full 67.686
_diffrn_reflns_theta_max 71.756
_diffrn_reflns_theta_min 2.771
_diffrn_source 'Genix3D Cu HF'
_exptl_absorpt_coefficient_mu 2.697
_exptl_absorpt_correction_T_max 0.947
_exptl_absorpt_correction_T_min 0.772
_exptl_absorpt_correction_type multi-scan
_exptl_absorpt_process_details
;
STOE X-Red32, absorption correction by Gaussian integration, analogous to
P. Coppens, "The Evaluation of Absorption and Extinction in Single-Crystal
Structure Analysis", published in: F. R. Ahmed (Editor), "Crystallographic
Computing", Munksgaard, Copenhagen (1970), 255 - 270.
Afterwards scaling of reflection intensities was performed within STOE LANA.
J. Koziskova, F. Hahn, J. Richter, J. Kozisek, "Comparison of different
absorption corrections on the model structure of tetrakis(\m~2~-acetato)-
diaqua-di-copper(II)", Acta Chimica Slovaca, vol. 9, no. 2, 2016, pp. 136 - 140.
Finally a spherical absorption correction was done within STOE LANA.
;
_exptl_crystal_colour orange-brown
_exptl_crystal_density_diffrn 1.343
_exptl_crystal_density_method 'not measured'
_exptl_crystal_description plate
_exptl_crystal_F_000 3264
_exptl_crystal_size_max 0.32
_exptl_crystal_size_mid 0.08
_exptl_crystal_size_min 0.02
_refine_diff_density_max 1.037
_refine_diff_density_min -1.321
_refine_diff_density_rms 0.254
_refine_ls_extinction_method none
_refine_ls_goodness_of_fit_ref 2.224
_refine_ls_hydrogen_treatment constr
_refine_ls_matrix_type full
_refine_ls_number_parameters 994
_refine_ls_number_reflns 14390
_refine_ls_number_restraints 262
_refine_ls_restrained_S_all 2.209
_refine_ls_R_factor_all 0.2914
_refine_ls_R_factor_gt 0.2418
_refine_ls_shift/su_max 0.357
_refine_ls_shift/su_mean 0.013
_refine_ls_structure_factor_coef Fsqd
_refine_ls_weighting_details 'w=1/[\s^2^(Fo^2^)+(0.2000P)^2^] where P=(Fo^2^+2Fc^2^)/3'
_refine_ls_weighting_scheme calc
_refine_ls_wR_factor_gt 0.6194
_refine_ls_wR_factor_ref 0.6262
_reflns_Friedel_coverage 0.000
_reflns_number_gt 7111
_reflns_number_total 15125
_reflns_threshold_expression 'I > 2\s(I)'
_cod_data_source_file d0dt03497e3.cif
_cod_data_source_block bb195_bb13
_cod_depositor_comments 'Adding full bibliography for 7705824--7705831.cif.'
_cod_database_code 7705825
_shelx_shelxl_version_number 2017/1
_shelx_space_group_comment
;
The symmetry employed for this shelxl refinement is uniquely defined
by the following loop, which should always be used as a source of
symmetry information in preference to the above space-group names.
They are only intended as comments.
;
_shelx_estimated_absorpt_t_max 0.948
_shelx_estimated_absorpt_t_min 0.479
_olex2_refinement_description
;
1. Fixed Uiso
 At 1.2 times of:
  All C(H) groups, All C(H,H) groups
 At 1.5 times of:
  All C(H,H,H) groups
2. Restrained distances
 C53-C54 \\sim C55-C50 \\sim C51-C52
 with sigma of 0.02
 C70-C69 \\sim C68-C67 \\sim C66-C71
 with sigma of 0.02
 C48-C47 \\sim C46-C45 \\sim C44-C43
 with sigma of 0.02
 C58-C57 \\sim C57-C59
 with sigma of 0.02
3. Rigid bond restraints
 C32, C33, C34, C35, C36, C37, C38, C39, C40, C41, C50, C51, C52, C53, C54,
 C55, C56, C57, C58, C59, C73, C74, C75, C76, C77, C78, C79, C80, C81, C82
 with sigma for 1-2 distances of 0.01 and sigma for 1-3 distances of 0.01
4. Uiso/Uaniso restraints and constraints
C32 \\sim C33 \\sim C34 \\sim C35 \\sim C36 \\sim C37 \\sim C38 \\sim C39 \\sim
C40 \\sim C41 \\sim C50 \\sim C51 \\sim C52 \\sim C53 \\sim C54 \\sim C55 \\sim
C56 \\sim C57 \\sim C58 \\sim C59 \\sim C73 \\sim C74 \\sim C75 \\sim C76 \\sim
C77 \\sim C78 \\sim C79 \\sim C80 \\sim C81 \\sim C82: within 2A with sigma of
0.04 and sigma for terminal atoms of 0.08
5.a Secondary CH2 refined with riding coordinates:
 C8(H8A,H8B), C31(H31A,H31B), C49(H49A,H49B), C72(H72A,H72B)
5.b Aromatic/amide H refined with riding coordinates:
 C3(H3), C4(H4), C5(H5), C6(H6), C10(H10), C11(H11), C13(H13), C14(H14),
 C20(H20), C21(H21), C22(H22), C26(H26), C27(H27), C28(H28), C29(H29), C33(H33),
  C34(H34), C36(H36), C37(H37), C44(H44), C45(H45), C46(H46), C47(H47),
 C51(H51), C52(H52), C54(H54), C55(H55), C61(H61), C62(H62), C63(H63), C67(H67),
  C68(H68), C69(H69), C70(H70), C74(H74), C75(H75), C77(H77), C78(H78)
5.c Idealised Me refined as rotating group:
 C16(H16A,H16B,H16C), C17(H17A,H17B,H17C), C18(H18A,H18B,H18C), C39(H39A,H39B,
 H39C), C40(H40A,H40B,H40C), C41(H41A,H41B,H41C), C57(H57A,H57B,H57C), C58(H58A,
 H58B,H58C), C59(H59A,H59B,H59C), C80(H80A,H80B,H80C), C81(H81A,H81B,H81C),
 C82(H82A,H82B,H82C)
;
_olex2_submission_special_instructions 'No special instructions were received'

loop_
_space_group_symop_operation_xyz
'x, y, z'
'-x+1/2, y+1/2, -z+1/2'
'-x, -y, -z'
'x-1/2, -y-1/2, z-1/2'

loop_
_atom_site_label
_atom_site_type_symbol
_atom_site_fract_x
_atom_site_fract_y
_atom_site_fract_z
_atom_site_U_iso_or_equiv
_atom_site_adp_type
_atom_site_occupancy
_atom_site_site_symmetry_order
_atom_site_calc_flag
_atom_site_refinement_flags_posn
_atom_site_refinement_flags_adp
_atom_site_refinement_flags_occupancy
_atom_site_disorder_assembly
_atom_site_disorder_group
C1 C 0.5561(13) 0.7417(8) 0.2393(6) 0.045(4) Uani 1 1 d . . . . .
C1T C 0.337(2) 0.9036(16) 0.1211(10) 0.093(8) Uani 1 1 d . . . . .
C2 C 0.4646(14) 0.6515(9) 0.2377(6) 0.050(5) Uani 1 1 d . . . . .
C2T C 0.1728(13) 0.6593(8) 0.1060(8) 0.051(5) Uani 1 1 d . . . . .
C3 C 0.4080(13) 0.5968(8) 0.2309(6) 0.045(4) Uani 1 1 d . . . . .
H3 H 0.376964 0.583708 0.199121 0.054 Uiso 1 1 calc R . . . .
C4 C 0.3949(16) 0.5597(8) 0.2701(8) 0.061(6) Uani 1 1 d . . . . .
H4 H 0.357332 0.520752 0.264352 0.073 Uiso 1 1 calc R . . . .
C5 C 0.4368(13) 0.5793(9) 0.3180(7) 0.057(5) Uani 1 1 d . . . . .
H5 H 0.423553 0.554692 0.343748 0.069 Uiso 1 1 calc R . . . .
C6 C 0.4958(13) 0.6327(9) 0.3280(6) 0.049(5) Uani 1 1 d . . . . .
H6 H 0.523677 0.643817 0.360563 0.058 Uiso 1 1 calc R . . . .
C7 C 0.5168(13) 0.6727(8) 0.2898(6) 0.042(4) Uani 1 1 d . . . . .
C8 C 0.4730(12) 0.6919(8) 0.1549(5) 0.039(4) Uani 1 1 d . . . . .
H8A H 0.458200 0.736639 0.140558 0.047 Uiso 1 1 calc R . . . .
H8B H 0.417317 0.663186 0.143102 0.047 Uiso 1 1 calc R . . . .
C9 C 0.5582(13) 0.6621(8) 0.1385(5) 0.040(4) Uani 1 1 d . . . . .
C10 C 0.6226(14) 0.6203(9) 0.1688(6) 0.051(5) Uani 1 1 d . . . . .
H10 H 0.617610 0.612025 0.200673 0.061 Uiso 1 1 calc R . . . .
C11 C 0.6978(13) 0.5891(7) 0.1513(5) 0.040(4) Uani 1 1 d . . . . .
H11 H 0.737853 0.557912 0.171238 0.049 Uiso 1 1 calc R . . . .
C12 C 0.7126(14) 0.6038(10) 0.1062(7) 0.057(5) Uani 1 1 d . . . . .
C13 C 0.6492(15) 0.6513(8) 0.0780(6) 0.048(5) Uani 1 1 d . . . . .
H13 H 0.657977 0.663719 0.047518 0.058 Uiso 1 1 calc R . . . .
C14 C 0.5742(15) 0.6804(8) 0.0935(6) 0.051(5) Uani 1 1 d . . . . .
H14 H 0.534817 0.712267 0.073849 0.062 Uiso 1 1 calc R . . . .
C15 C 0.7866(17) 0.5752(9) 0.0854(6) 0.059(6) Uani 1 1 d . . . . .
C16 C 0.7502(16) 0.5357(9) 0.0386(6) 0.060(6) Uani 1 1 d . . . . .
H16A H 0.711879 0.564832 0.014029 0.091 Uiso 1 1 calc GR . . . .
H16B H 0.712113 0.498153 0.044603 0.091 Uiso 1 1 calc GR . . . .
H16C H 0.803455 0.518850 0.027277 0.091 Uiso 1 1 calc GR . . . .
C17 C 0.8585(16) 0.6276(11) 0.0750(8) 0.073(6) Uani 1 1 d . . . . .
H17A H 0.824883 0.667868 0.061132 0.109 Uiso 1 1 calc GR . . . .
H17B H 0.891339 0.608648 0.052250 0.109 Uiso 1 1 calc GR . . . .
H17C H 0.904135 0.638869 0.105114 0.109 Uiso 1 1 calc GR . . . .
C18 C 0.8521(15) 0.5209(10) 0.1223(7) 0.062(5) Uani 1 1 d . . . . .
H18A H 0.900735 0.503541 0.107740 0.092 Uiso 1 1 calc GR . . . .
H18B H 0.812732 0.484167 0.128354 0.092 Uiso 1 1 calc GR . . . .
H18C H 0.881565 0.542958 0.152836 0.092 Uiso 1 1 calc GR . . . .
C19 C 0.6138(13) 0.8000(9) 0.2264(5) 0.047(4) Uani 1 1 d . . . . .
C20 C 0.6117(14) 0.8240(9) 0.1800(6) 0.050(5) Uani 1 1 d . . . . .
H20 H 0.571466 0.806113 0.151708 0.060 Uiso 1 1 calc R . . . .
C21 C 0.6794(17) 0.8810(8) 0.1791(6) 0.062(6) Uani 1 1 d . . . . .
H21 H 0.682455 0.901487 0.149723 0.074 Uiso 1 1 calc R . . . .
C22 C 0.7355(15) 0.9017(9) 0.2219(8) 0.060(5) Uani 1 1 d . . . . .
H22 H 0.777375 0.937398 0.221158 0.072 Uiso 1 1 calc R . . . .
C23 C 0.7362(14) 0.8748(10) 0.2665(6) 0.051(5) Uani 1 1 d . . . . .
C24 C 0.7906(13) 0.8856(8) 0.3171(6) 0.040(4) Uani 1 1 d . . . . .
C25 C 0.8963(12) 0.9148(8) 0.3813(6) 0.042(4) Uani 1 1 d . . . . .
C26 C 0.9796(14) 0.9429(9) 0.4161(6) 0.052(5) Uani 1 1 d . . . . .
H26 H 1.025331 0.969255 0.406497 0.062 Uiso 1 1 calc R . . . .
C27 C 0.9847(15) 0.9274(9) 0.4636(6) 0.056(5) Uani 1 1 d . . . . .
H27 H 1.033852 0.946708 0.487622 0.067 Uiso 1 1 calc R . . . .
C28 C 0.9202(14) 0.8836(10) 0.4791(7) 0.059(5) Uani 1 1 d . . . . .
H28 H 0.929897 0.872195 0.512065 0.070 Uiso 1 1 calc R . . . .
C29 C 0.8431(14) 0.8582(8) 0.4449(7) 0.052(5) Uani 1 1 d . . . . .
H29 H 0.798050 0.830502 0.453891 0.062 Uiso 1 1 calc R . . . .
C30 C 0.8352(12) 0.8765(8) 0.3947(5) 0.037(4) Uani 1 1 d . . . . .
C31 C 0.9338(13) 0.9580(9) 0.3019(6) 0.052(5) Uani 1 1 d . . . . .
H31A H 0.964383 0.997886 0.319243 0.063 Uiso 1 1 calc R . . . .
H31B H 0.895130 0.972398 0.270168 0.063 Uiso 1 1 calc R . . . .
C32 C 1.0137(14) 0.9057(10) 0.2944(6) 0.053(4) Uani 1 1 d . U . . .
C33 C 1.1035(15) 0.9175(10) 0.3081(7) 0.057(4) Uani 1 1 d . U . . .
H33 H 1.122238 0.959526 0.322431 0.069 Uiso 1 1 calc R . . . .
C34 C 1.1738(13) 0.8743(9) 0.3035(7) 0.050(4) Uani 1 1 d . U . . .
H34 H 1.237967 0.884985 0.316311 0.060 Uiso 1 1 calc R . . . .
C35 C 1.1462(15) 0.8121(10) 0.2785(8) 0.063(4) Uani 1 1 d . U . . .
C36 C 1.0518(17) 0.7992(12) 0.2661(10) 0.095(7) Uani 1 1 d . U . . .
H36 H 1.032047 0.759197 0.249035 0.114 Uiso 1 1 calc R . . . .
C37 C 0.9820(16) 0.8398(13) 0.2765(9) 0.089(7) Uani 1 1 d . U . . .
H37 H 0.919055 0.825485 0.272126 0.107 Uiso 1 1 calc R . . . .
C38 C 1.2208(15) 0.7608(10) 0.2720(7) 0.062(4) Uani 1 1 d . U . . .
C39 C 1.2714(17) 0.7869(10) 0.2360(8) 0.071(6) Uani 1 1 d . U . . .
H39A H 1.240378 0.770442 0.203856 0.107 Uiso 1 1 calc GR . . . .
H39B H 1.336600 0.771542 0.244813 0.107 Uiso 1 1 calc GR . . . .
H39C H 1.270034 0.835682 0.236075 0.107 Uiso 1 1 calc GR . . . .
C40 C 1.293(2) 0.7473(16) 0.3196(8) 0.103(8) Uani 1 1 d . U . . .
H40A H 1.324626 0.788937 0.331849 0.155 Uiso 1 1 calc GR . . . .
H40B H 1.338787 0.714823 0.314415 0.155 Uiso 1 1 calc GR . . . .
H40C H 1.260628 0.729657 0.343104 0.155 Uiso 1 1 calc GR . . . .
C41 C 1.179(2) 0.6923(11) 0.2535(9) 0.087(7) Uani 1 1 d . U . . .
H41A H 1.149609 0.672355 0.277087 0.131 Uiso 1 1 calc GR . . . .
H41B H 1.229748 0.663123 0.248800 0.131 Uiso 1 1 calc GR . . . .
H41C H 1.132728 0.698096 0.222804 0.131 Uiso 1 1 calc GR . . . .
C42 C 0.7739(12) 0.6744(8) 0.3766(6) 0.042(4) Uani 1 1 d . . . . .
C43 C 0.8558(11) 0.6232(7) 0.3310(5) 0.036(4) Uani 1 1 d D . . . .
C44 C 0.9112(12) 0.5795(8) 0.3093(6) 0.047(5) Uani 1 1 d D . . . .
H44 H 0.940942 0.541371 0.325978 0.057 Uiso 1 1 calc R . . . .
C45 C 0.9193(15) 0.5936(9) 0.2663(7) 0.063(5) Uani 1 1 d D . . . .
H45 H 0.952349 0.563004 0.251394 0.076 Uiso 1 1 calc R . . . .
C46 C 0.8820(12) 0.6521(7) 0.2398(6) 0.043(4) Uani 1 1 d D . . . .
H46 H 0.895729 0.661609 0.209890 0.051 Uiso 1 1 calc R . . . .
C47 C 0.8237(13) 0.6961(8) 0.2589(6) 0.047(4) Uani 1 1 d D . . . .
H47 H 0.795853 0.734784 0.242395 0.056 Uiso 1 1 calc R . . . .
C48 C 0.8110(12) 0.6770(9) 0.3049(6) 0.045(4) Uani 1 1 d D . . . .
C49 C 0.8565(12) 0.5670(8) 0.4106(6) 0.043(4) Uani 1 1 d . . . . .
H49A H 0.873551 0.586199 0.443400 0.051 Uiso 1 1 calc R . . . .
H49B H 0.911336 0.542032 0.405616 0.051 Uiso 1 1 calc R . . . .
C50 C 0.7730(16) 0.5195(8) 0.4058(6) 0.059(4) Uani 1 1 d D U . . .
C51 C 0.6962(14) 0.5165(8) 0.3658(6) 0.052(4) Uani 1 1 d D U . . .
H51 H 0.690599 0.550137 0.342037 0.063 Uiso 1 1 calc R . . . .
C52 C 0.6251(16) 0.4658(9) 0.3582(8) 0.071(5) Uani 1 1 d D U . . .
H52 H 0.574492 0.465320 0.330301 0.085 Uiso 1 1 calc R . . . .
C53 C 0.6340(19) 0.4176(11) 0.3937(8) 0.091(6) Uani 1 1 d D U . . .
C54 C 0.7121(19) 0.4137(11) 0.4350(9) 0.099(7) Uani 1 1 d D U . . .
H54 H 0.719441 0.379121 0.458190 0.118 Uiso 1 1 calc R . . . .
C55 C 0.7766(19) 0.4658(10) 0.4379(7) 0.082(6) Uani 1 1 d D U . . .
H55 H 0.829324 0.464885 0.464835 0.098 Uiso 1 1 calc R . . . .
C56 C 0.559(2) 0.3568(14) 0.3871(11) 0.115(7) Uani 1 1 d . U . . .
C57 C 0.591(2) 0.3020(12) 0.3606(11) 0.128(9) Uani 1 1 d D U . . .
H57A H 0.584400 0.315343 0.326990 0.191 Uiso 1 1 calc GR . . . .
H57B H 0.553841 0.262056 0.361689 0.191 Uiso 1 1 calc GR . . . .
H57C H 0.657498 0.292536 0.375512 0.191 Uiso 1 1 calc GR . . . .
C58 C 0.540(3) 0.328(2) 0.4352(11) 0.214(17) Uani 1 1 d D U . . .
H58A H 0.505590 0.361286 0.449204 0.321 Uiso 1 1 calc GR . . . .
H58B H 0.600190 0.318689 0.458067 0.321 Uiso 1 1 calc GR . . . .
H58C H 0.503247 0.287312 0.428205 0.321 Uiso 1 1 calc GR . . . .
C59 C 0.4562(19) 0.3800(13) 0.3566(12) 0.116(8) Uani 1 1 d D U . . .
H59A H 0.453654 0.428678 0.354912 0.174 Uiso 1 1 calc GR . . . .
H59B H 0.408620 0.363630 0.372337 0.174 Uiso 1 1 calc GR . . . .
H59C H 0.444123 0.361600 0.323958 0.174 Uiso 1 1 calc GR . . . .
C60 C 0.7282(11) 0.6996(7) 0.4120(6) 0.036(4) Uani 1 1 d . . . . .
C61 C 0.7378(14) 0.6799(10) 0.4609(8) 0.063(6) Uani 1 1 d . . . . .
H61 H 0.777983 0.644016 0.474052 0.075 Uiso 1 1 calc R . . . .
C62 C 0.6880(15) 0.7137(9) 0.4894(6) 0.055(5) Uani 1 1 d . . . . .
H62 H 0.696216 0.701624 0.522200 0.066 Uiso 1 1 calc R . . . .
C63 C 0.6259(14) 0.7655(9) 0.4697(5) 0.050(5) Uani 1 1 d . . . . .
H63 H 0.592713 0.787789 0.489537 0.060 Uiso 1 1 calc R . . . .
C64 C 0.6115(13) 0.7851(8) 0.4208(6) 0.044(4) Uani 1 1 d . . . . .
C65 C 0.5559(12) 0.8359(7) 0.3900(6) 0.035(4) Uani 1 1 d . . . . .
C66 C 0.4533(12) 0.9180(8) 0.3587(6) 0.041(4) Uani 1 1 d D . . . .
C67 C 0.3869(13) 0.9658(8) 0.3477(5) 0.043(4) Uani 1 1 d D . . . .
H67 H 0.354201 0.978949 0.370851 0.052 Uiso 1 1 calc R . . . .
C68 C 0.3649(16) 0.9977(11) 0.3000(6) 0.065(6) Uani 1 1 d D . . . .
H68 H 0.322060 1.033680 0.291827 0.078 Uiso 1 1 calc R . . . .
C69 C 0.4109(13) 0.9715(8) 0.2686(6) 0.049(5) Uani 1 1 d D . . . .
H69 H 0.392883 0.989633 0.237115 0.059 Uiso 1 1 calc R . . . .
C70 C 0.4834(12) 0.9200(7) 0.2751(6) 0.048(5) Uani 1 1 d D . . . .
H70 H 0.513003 0.905656 0.251018 0.058 Uiso 1 1 calc R . . . .
C71 C 0.5035(12) 0.8939(7) 0.3241(5) 0.038(4) Uani 1 1 d D . . . .
C72 C 0.4513(14) 0.8878(8) 0.4461(6) 0.048(5) Uani 1 1 d . . . . .
H72A H 0.434765 0.935046 0.449571 0.057 Uiso 1 1 calc R . . . .
H72B H 0.500895 0.875250 0.474930 0.057 Uiso 1 1 calc R . . . .
C73 C 0.3623(14) 0.8429(9) 0.4430(5) 0.044(4) Uani 1 1 d . U . . .
C74 C 0.2760(15) 0.8677(9) 0.4324(7) 0.054(4) Uani 1 1 d . U . . .
H74 H 0.269195 0.914421 0.428030 0.064 Uiso 1 1 calc R . . . .
C75 C 0.1944(14) 0.8298(8) 0.4272(7) 0.052(4) Uani 1 1 d . U . . .
H75 H 0.134354 0.850164 0.418353 0.063 Uiso 1 1 calc R . . . .
C76 C 0.2037(15) 0.7586(8) 0.4355(7) 0.053(4) Uani 1 1 d . U . . .
C77 C 0.2883(17) 0.7342(9) 0.4470(9) 0.077(6) Uani 1 1 d . U . . .
H77 H 0.294693 0.687385 0.450948 0.092 Uiso 1 1 calc R . . . .
C78 C 0.3754(17) 0.7742(10) 0.4542(10) 0.079(6) Uani 1 1 d . U . . .
H78 H 0.435868 0.755115 0.465578 0.095 Uiso 1 1 calc R . . . .
C79 C 0.1130(15) 0.7154(8) 0.4316(7) 0.057(4) Uani 1 1 d . U . . .
C80 C 0.029(2) 0.7480(13) 0.3931(13) 0.125(10) Uani 1 1 d . U . . .
H80A H 0.039308 0.796163 0.391960 0.188 Uiso 1 1 calc GR . . . .
H80B H -0.029774 0.739515 0.402106 0.188 Uiso 1 1 calc GR . . . .
H80C H 0.025956 0.728637 0.361394 0.188 Uiso 1 1 calc GR . . . .
C81 C 0.128(2) 0.6443(11) 0.4133(14) 0.126(10) Uani 1 1 d . U . . .
H81A H 0.189621 0.641320 0.406689 0.188 Uiso 1 1 calc GR . . . .
H81B H 0.079220 0.635167 0.383647 0.188 Uiso 1 1 calc GR . . . .
H81C H 0.122883 0.611476 0.437860 0.188 Uiso 1 1 calc GR . . . .
C82 C 0.090(3) 0.7050(18) 0.4822(11) 0.142(12) Uani 1 1 d . U . . .
H82A H 0.108776 0.659982 0.493961 0.213 Uiso 1 1 calc GR . . . .
H82B H 0.022671 0.710701 0.478712 0.213 Uiso 1 1 calc GR . . . .
H82C H 0.124693 0.737768 0.505134 0.213 Uiso 1 1 calc GR . . . .
F1 F 0.3122(13) 0.9685(10) 0.1279(7) 0.151(8) Uani 1 1 d . . . . .
F2 F 0.3807(11) 0.8714(9) 0.1616(5) 0.108(5) Uani 1 1 d . . . . .
F3 F 0.2581(12) 0.8694(10) 0.0989(5) 0.134(7) Uani 1 1 d . . . . .
F4 F 0.1135(10) 0.7006(6) 0.0792(4) 0.083(4) Uani 1 1 d . . . . .
F5 F 0.2382(10) 0.6942(6) 0.1399(6) 0.094(4) Uani 1 1 d . . . . .
F6 F 0.1226(9) 0.6287(5) 0.1348(4) 0.071(3) Uani 1 1 d . . . . .
Fe1 Fe 0.6654(2) 0.78516(12) 0.32987(9) 0.0415(8) Uani 1 1 d . . . . .
N1 N 0.5674(11) 0.7293(6) 0.2855(5) 0.046(4) Uani 1 1 d . . . . .
N2 N 0.6705(11) 0.8215(7) 0.2674(5) 0.049(4) Uani 1 1 d . . . . .
N3 N 0.7671(11) 0.8526(6) 0.3518(5) 0.048(4) Uani 1 1 d . . . . .
N4 N 0.7584(10) 0.7123(6) 0.3342(4) 0.040(3) Uani 1 1 d . . . . .
N5 N 0.6648(10) 0.7495(7) 0.3931(4) 0.043(3) Uani 1 1 d . . . . .
N6 N 0.5680(11) 0.8448(6) 0.3469(5) 0.044(4) Uani 1 1 d . . . . .
N7 N 0.4933(11) 0.6972(7) 0.2085(5) 0.053(4) Uani 1 1 d . . . . .
N8 N 0.8696(10) 0.9249(6) 0.3313(5) 0.042(3) Uani 1 1 d . . . . .
N9 N 0.8330(12) 0.6205(7) 0.3752(5) 0.054(4) Uani 1 1 d . . . . .
N10 N 0.4880(11) 0.8800(6) 0.4017(5) 0.044(4) Uani 1 1 d . . . . .
O1 O 0.4934(12) 0.9485(6) 0.1070(4) 0.076(5) Uani 1 1 d . . . . .
O2 O 0.4456(11) 0.8368(7) 0.0775(5) 0.079(5) Uani 1 1 d . . . . .
O3 O 0.3614(18) 0.9371(10) 0.0370(6) 0.156(11) Uani 1 1 d . . . . .
O4 O 0.2812(11) 0.6418(7) 0.0489(6) 0.076(4) Uani 1 1 d . . . . .
O5 O 0.2893(11) 0.5561(6) 0.1127(5) 0.070(4) Uani 1 1 d . . . . .
O6 O 0.1465(11) 0.5657(8) 0.0445(5) 0.083(5) Uani 1 1 d . . . . .
S1 S 0.4183(4) 0.9072(2) 0.07920(16) 0.0584(14) Uani 1 1 d . . . . .
S2 S 0.2265(4) 0.5985(2) 0.07394(16) 0.0508(12) Uani 1 1 d . . . . .

loop_
_atom_site_aniso_label
_atom_site_aniso_U_11
_atom_site_aniso_U_22
_atom_site_aniso_U_33
_atom_site_aniso_U_23
_atom_site_aniso_U_13
_atom_site_aniso_U_12
C1 0.052(12) 0.039(10) 0.043(9) -0.006(7) 0.012(8) -0.006(9)
C1T 0.084(19) 0.11(2) 0.074(16) -0.018(16) -0.004(14) -0.039(17)
C2 0.057(13) 0.042(11) 0.051(10) -0.003(8) 0.015(9) 0.005(9)
C2T 0.039(12) 0.022(9) 0.089(14) 0.006(9) 0.009(10) -0.002(8)
C3 0.059(12) 0.025(8) 0.052(10) -0.001(7) 0.016(8) -0.002(8)
C4 0.082(16) 0.022(9) 0.079(14) -0.016(9) 0.019(12) -0.011(9)
C5 0.043(12) 0.045(11) 0.076(13) 0.030(10) 0.000(10) -0.011(9)
C6 0.047(12) 0.052(11) 0.046(10) 0.001(8) 0.010(8) 0.008(9)
C7 0.058(12) 0.024(8) 0.051(9) 0.004(7) 0.024(8) 0.017(8)
C8 0.049(11) 0.031(8) 0.034(8) 0.008(6) 0.003(7) -0.002(8)
C9 0.056(12) 0.035(9) 0.025(7) -0.006(6) 0.006(7) 0.003(8)
C10 0.064(13) 0.042(10) 0.048(10) -0.008(8) 0.016(9) -0.003(10)
C11 0.062(12) 0.024(8) 0.034(8) 0.001(6) 0.007(8) 0.008(8)
C12 0.048(13) 0.069(13) 0.052(11) 0.018(10) 0.010(9) 0.023(10)
C13 0.086(15) 0.021(8) 0.038(9) 0.002(7) 0.015(9) -0.009(9)
C14 0.088(16) 0.029(9) 0.034(9) 0.001(7) 0.009(9) -0.007(9)
C15 0.102(17) 0.037(10) 0.039(9) 0.008(8) 0.018(10) 0.018(11)
C16 0.098(17) 0.032(9) 0.045(10) -0.002(8) 0.006(10) 0.009(10)
C17 0.067(15) 0.073(15) 0.086(14) -0.036(12) 0.033(12) 0.010(12)
C18 0.073(15) 0.061(12) 0.055(11) -0.006(9) 0.023(10) 0.003(11)
C19 0.050(12) 0.061(11) 0.028(8) -0.018(8) 0.008(7) -0.001(9)
C20 0.062(13) 0.044(10) 0.048(10) 0.014(8) 0.023(9) 0.023(9)
C21 0.127(18) 0.031(9) 0.024(8) -0.012(7) 0.013(10) -0.014(11)
C22 0.071(15) 0.034(10) 0.086(15) 0.011(9) 0.040(11) -0.017(10)
C23 0.062(13) 0.062(12) 0.032(9) -0.006(8) 0.016(8) 0.005(10)
C24 0.056(12) 0.024(8) 0.044(9) 0.003(7) 0.019(8) 0.024(8)
C25 0.033(10) 0.037(9) 0.057(11) -0.020(8) 0.011(8) 0.000(8)
C26 0.066(14) 0.042(10) 0.048(10) -0.003(8) 0.015(9) -0.019(9)
C27 0.068(14) 0.051(11) 0.044(10) -0.008(8) 0.005(9) -0.007(10)
C28 0.059(14) 0.060(12) 0.053(11) -0.016(9) 0.005(10) -0.003(11)
C29 0.060(13) 0.026(9) 0.069(12) -0.016(8) 0.015(10) -0.010(8)
C30 0.032(10) 0.043(10) 0.033(8) 0.001(7) 0.002(7) 0.005(8)
C31 0.053(13) 0.047(11) 0.049(10) 0.007(8) -0.001(9) -0.023(9)
C32 0.052(8) 0.068(10) 0.043(9) -0.012(8) 0.020(8) 0.003(9)
C33 0.056(9) 0.061(10) 0.064(11) -0.004(8) 0.033(9) -0.007(8)
C34 0.038(9) 0.041(8) 0.069(10) 0.003(7) 0.006(8) -0.011(6)
C35 0.058(8) 0.061(9) 0.080(11) -0.019(8) 0.035(8) -0.010(7)
C36 0.060(9) 0.084(13) 0.146(17) -0.078(13) 0.034(13) -0.026(9)
C37 0.058(10) 0.108(14) 0.107(14) -0.072(13) 0.032(11) -0.014(10)
C38 0.070(11) 0.050(9) 0.071(10) 0.009(8) 0.026(7) 0.008(8)
C39 0.100(17) 0.045(11) 0.084(12) 0.003(9) 0.051(11) 0.026(10)
C40 0.114(19) 0.13(2) 0.060(10) -0.006(11) 0.014(10) 0.035(15)
C41 0.13(2) 0.049(9) 0.095(15) -0.007(10) 0.050(13) -0.003(10)
C42 0.031(10) 0.031(9) 0.062(11) -0.001(8) 0.010(8) 0.001(8)
C43 0.045(11) 0.016(7) 0.045(9) -0.011(6) 0.012(7) -0.001(7)
C44 0.064(13) 0.023(8) 0.052(10) -0.025(7) 0.010(9) -0.003(8)
C45 0.065(14) 0.057(13) 0.070(13) -0.013(10) 0.021(11) 0.015(11)
C46 0.057(12) 0.024(8) 0.050(9) -0.008(7) 0.019(8) -0.004(8)
C47 0.049(12) 0.033(9) 0.059(10) 0.025(8) 0.015(9) 0.021(8)
C48 0.035(11) 0.046(10) 0.058(11) 0.001(8) 0.016(8) 0.006(8)
C49 0.043(11) 0.024(8) 0.062(10) 0.000(7) 0.014(8) 0.003(8)
C50 0.097(13) 0.044(9) 0.045(8) -0.011(7) 0.032(7) -0.014(9)
C51 0.092(13) 0.032(8) 0.040(8) 0.000(7) 0.030(7) -0.010(8)
C52 0.097(14) 0.050(10) 0.071(10) -0.014(7) 0.032(9) -0.023(9)
C53 0.129(14) 0.061(11) 0.084(12) -0.006(8) 0.026(9) -0.056(11)
C54 0.136(18) 0.050(12) 0.100(14) 0.006(10) 0.010(11) -0.035(11)
C55 0.116(15) 0.057(12) 0.061(11) 0.010(8) 0.000(10) -0.024(10)
C56 0.151(17) 0.077(13) 0.112(15) -0.005(10) 0.023(13) -0.071(12)
C57 0.14(2) 0.047(12) 0.16(2) 0.002(13) -0.028(18) -0.015(13)
C58 0.24(4) 0.26(4) 0.120(18) 0.006(17) 0.018(17) -0.22(3)
C59 0.119(14) 0.077(16) 0.16(2) -0.058(15) 0.053(15) -0.045(12)
C60 0.031(10) 0.018(7) 0.064(11) -0.004(7) 0.021(8) -0.005(7)
C61 0.050(13) 0.048(11) 0.088(15) 0.012(10) 0.013(11) 0.032(10)
C62 0.088(16) 0.047(11) 0.037(9) -0.006(8) 0.028(9) 0.002(11)
C63 0.072(14) 0.049(10) 0.027(8) 0.009(7) 0.006(8) 0.017(10)
C64 0.069(13) 0.028(9) 0.040(9) -0.012(7) 0.023(8) -0.013(8)
C65 0.042(11) 0.016(7) 0.049(9) 0.003(6) 0.014(8) -0.001(7)
C66 0.040(11) 0.039(10) 0.043(9) -0.004(7) 0.007(8) -0.004(8)
C67 0.058(12) 0.026(8) 0.042(9) 0.008(7) 0.006(8) -0.009(8)
C68 0.083(16) 0.071(13) 0.041(10) 0.010(9) 0.016(10) -0.024(12)
C69 0.078(14) 0.026(9) 0.044(9) 0.017(7) 0.017(9) 0.009(9)
C70 0.065(13) 0.029(9) 0.057(10) 0.002(7) 0.029(9) -0.011(9)
C71 0.055(12) 0.016(7) 0.042(9) -0.006(6) 0.013(8) -0.006(7)
C72 0.075(14) 0.023(8) 0.042(9) -0.011(7) 0.009(8) -0.014(8)
C73 0.056(9) 0.044(8) 0.035(8) 0.002(7) 0.016(8) -0.013(7)
C74 0.061(10) 0.031(8) 0.074(11) -0.002(8) 0.028(9) -0.006(6)
C75 0.050(9) 0.031(7) 0.073(11) 0.018(8) 0.010(9) 0.002(6)
C76 0.071(8) 0.026(6) 0.073(11) 0.009(7) 0.036(8) 0.004(6)
C77 0.073(9) 0.020(8) 0.141(17) 0.012(10) 0.036(13) 0.006(6)
C78 0.067(10) 0.045(9) 0.128(16) -0.005(11) 0.026(12) 0.008(8)
C79 0.069(10) 0.025(7) 0.083(10) -0.006(8) 0.030(9) 0.002(7)
C80 0.105(15) 0.055(14) 0.18(2) 0.015(16) -0.027(17) -0.002(12)
C81 0.11(2) 0.027(9) 0.25(3) -0.036(14) 0.06(2) -0.001(9)
C82 0.17(3) 0.15(2) 0.124(16) 0.000(15) 0.083(16) -0.10(2)
F1 0.140(15) 0.130(14) 0.166(16) -0.100(13) 0.005(12) 0.033(12)
F2 0.111(11) 0.140(13) 0.072(9) -0.016(9) 0.023(8) -0.039(10)
F3 0.123(13) 0.196(18) 0.086(9) -0.053(11) 0.033(9) -0.089(13)
F4 0.118(11) 0.054(7) 0.091(8) 0.023(6) 0.051(8) 0.055(7)
F5 0.086(10) 0.058(7) 0.142(12) -0.051(8) 0.038(8) 0.002(7)
F6 0.101(10) 0.047(6) 0.078(7) -0.013(5) 0.048(7) -0.010(6)
Fe1 0.059(2) 0.0245(13) 0.0412(14) -0.0006(11) 0.0127(12) 0.0012(13)
N1 0.062(11) 0.028(8) 0.051(8) -0.009(6) 0.018(7) 0.009(7)
N2 0.059(10) 0.045(9) 0.044(8) -0.008(7) 0.014(7) 0.013(8)
N3 0.078(11) 0.025(7) 0.048(8) 0.007(6) 0.029(8) 0.026(7)
N4 0.049(9) 0.033(7) 0.038(7) -0.002(6) 0.011(6) 0.007(7)
N5 0.058(10) 0.037(8) 0.031(7) 0.008(6) 0.003(6) 0.007(7)
N6 0.068(10) 0.024(7) 0.034(7) -0.005(5) 0.000(7) -0.001(7)
N7 0.065(11) 0.047(9) 0.036(7) -0.007(7) -0.005(7) -0.001(8)
N8 0.039(9) 0.025(7) 0.064(9) -0.004(6) 0.016(7) -0.003(6)
N9 0.086(12) 0.034(8) 0.036(7) 0.007(6) 0.006(7) -0.023(8)
N10 0.067(11) 0.015(6) 0.050(8) 0.002(6) 0.013(7) -0.004(7)
O1 0.135(14) 0.042(7) 0.046(7) -0.005(6) 0.014(8) -0.040(8)
O2 0.088(11) 0.071(10) 0.071(9) -0.033(7) 0.007(8) 0.014(8)
O3 0.23(2) 0.117(14) 0.064(10) 0.055(10) -0.065(12) -0.116(16)
O4 0.090(11) 0.051(8) 0.106(11) 0.021(8) 0.059(9) 0.011(8)
O5 0.087(11) 0.045(7) 0.081(9) 0.011(7) 0.024(8) 0.019(7)
O6 0.096(12) 0.088(11) 0.063(8) -0.050(8) 0.021(8) -0.013(9)
S1 0.082(4) 0.037(3) 0.050(3) 0.007(2) 0.005(2) -0.019(2)
S2 0.066(3) 0.031(2) 0.054(3) 0.0064(19) 0.013(2) 0.002(2)

loop_
_atom_type_symbol
_atom_type_description
_atom_type_scat_dispersion_real
_atom_type_scat_dispersion_imag
_atom_type_scat_source
C C 0.0181 0.0091 'International Tables Vol C Tables 4.2.6.8 and 6.1.1.4'
H H 0.0000 0.0000 'International Tables Vol C Tables 4.2.6.8 and 6.1.1.4'
F F 0.0727 0.0534 'International Tables Vol C Tables 4.2.6.8 and 6.1.1.4'
Fe Fe -1.1336 3.1974 'International Tables Vol C Tables 4.2.6.8 and 6.1.1.4'
N N 0.0311 0.0180 'International Tables Vol C Tables 4.2.6.8 and 6.1.1.4'
O O 0.0492 0.0322 'International Tables Vol C Tables 4.2.6.8 and 6.1.1.4'
S S 0.3331 0.5567 'International Tables Vol C Tables 4.2.6.8 and 6.1.1.4'

loop_
_geom_angle_atom_site_label_1
_geom_angle_atom_site_label_2
_geom_angle_atom_site_label_3
_geom_angle
_geom_angle_site_symmetry_1
_geom_angle_site_symmetry_3
_geom_angle_publ_flag
N1 C1 C19 116.4(14) . . ?
N1 C1 N7 113.9(15) . . ?
N7 C1 C19 129.6(14) . . ?
F1 C1T S1 106(2) . . ?
F2 C1T F1 115(2) . . ?
F2 C1T F3 109(2) . . ?
F2 C1T S1 109(2) . . ?
F3 C1T F1 109(2) . . ?
F3 C1T S1 108.7(17) . . ?
C3 C2 C7 119.6(16) . . ?
C3 C2 N7 136.0(17) . . ?
N7 C2 C7 104.4(15) . . ?
F4 C2T F5 109.9(14) . . ?
F4 C2T F6 104.8(15) . . ?
F4 C2T S2 116.0(15) . . ?
F5 C2T F6 100.9(16) . . ?
F5 C2T S2 112.4(13) . . ?
F6 C2T S2 111.5(11) . . ?
C2 C3 C4 121.0(17) . . ?
C3 C4 C5 121.2(16) . . ?
C6 C5 C4 121.6(17) . . ?
C5 C6 C7 121.3(17) . . ?
C6 C7 C2 115.2(16) . . ?
N1 C7 C2 106.6(14) . . ?
N1 C7 C6 138.1(16) . . ?
N7 C8 C9 111.5(13) . . ?
C10 C9 C8 120.8(14) . . ?
C10 C9 C14 118.9(17) . . ?
C14 C9 C8 120.2(15) . . ?
C9 C10 C11 119.7(16) . . ?
C12 C11 C10 122.2(15) . . ?
C11 C12 C13 115.7(17) . . ?
C11 C12 C15 126.1(16) . . ?
C13 C12 C15 118.2(16) . . ?
C14 C13 C12 123.2(16) . . ?
C9 C14 C13 119.8(16) . . ?
C12 C15 C16 114.8(19) . . ?
C12 C15 C17 114.4(16) . . ?
C12 C15 C18 111.7(15) . . ?
C16 C15 C17 106.5(15) . . ?
C16 C15 C18 104.0(14) . . ?
C17 C15 C18 104.5(17) . . ?
C20 C19 C1 127.0(15) . . ?
N2 C19 C1 107.2(14) . . ?
N2 C19 C20 125.7(18) . . ?
C19 C20 C21 114.4(16) . . ?
C22 C21 C20 117.8(15) . . ?
C21 C22 C23 125.1(18) . . ?
C22 C23 C24 136.1(19) . . ?
C22 C23 N2 116.9(16) . . ?
N2 C23 C24 107.0(14) . . ?
N3 C24 C23 119.1(17) . . ?
N3 C24 N8 115.2(15) . . ?
N8 C24 C23 125.6(15) . . ?
C30 C25 C26 122.4(16) . . ?
C30 C25 N8 110.3(14) . . ?
N8 C25 C26 127.3(16) . . ?
C27 C26 C25 114.2(17) . . ?
C26 C27 C28 124.2(17) . . ?
C29 C28 C27 119.3(18) . . ?
C28 C29 C30 116.8(17) . . ?
C25 C30 C29 123.0(16) . . ?
C25 C30 N3 108.8(14) . . ?
N3 C30 C29 128.1(16) . . ?
N8 C31 C32 110.5(13) . . ?
C33 C32 C31 123.6(17) . . ?
C33 C32 C37 119.0(19) . . ?
C37 C32 C31 117.1(17) . . ?
C32 C33 C34 125.7(19) . . ?
C33 C34 C35 117.7(17) . . ?
C34 C35 C38 120.9(18) . . ?
C36 C35 C34 115.7(19) . . ?
C36 C35 C38 123.1(19) . . ?
C35 C36 C37 126(2) . . ?
C36 C37 C32 115(2) . . ?
C39 C38 C35 109.6(16) . . ?
C39 C38 C40 109(2) . . ?
C39 C38 C41 107.1(17) . . ?
C40 C38 C35 111.3(18) . . ?
C40 C38 C41 106.1(19) . . ?
C41 C38 C35 113.8(19) . . ?
N4 C42 C60 114.5(14) . . ?
N9 C42 C60 134.0(15) . . ?
N9 C42 N4 111.4(14) . . ?
C48 C43 C44 119.1(15) . . ?
C48 C43 N9 109.5(13) . . ?
N9 C43 C44 131.3(15) . . ?
C45 C44 C43 118.2(16) . . ?
C44 C45 C46 124.7(17) . . ?
C47 C46 C45 119.4(15) . . ?
C48 C47 C46 114.6(13) . . ?
C43 C48 C47 123.6(15) . . ?
C43 C48 N4 108.5(12) . . ?
C47 C48 N4 127.6(15) . . ?
N9 C49 C50 110.4(14) . . ?
C51 C50 C49 124.6(14) . . ?
C51 C50 C55 113.2(18) . . ?
C55 C50 C49 121.1(19) . . ?
C50 C51 C52 124.4(17) . . ?
C53 C52 C51 116.8(19) . . ?
C52 C53 C54 124(2) . . ?
C52 C53 C56 120(2) . . ?
C54 C53 C56 116(2) . . ?
C55 C54 C53 114(2) . . ?
C54 C55 C50 128(2) . . ?
C57 C56 C53 109(3) . . ?
C57 C56 C58 109(2) . . ?
C57 C56 C59 108(2) . . ?
C58 C56 C53 116(2) . . ?
C58 C56 C59 104(3) . . ?
C59 C56 C53 111(2) . . ?
C61 C60 C42 130.1(15) . . ?
N5 C60 C42 111.4(14) . . ?
N5 C60 C61 118.5(14) . . ?
C62 C61 C60 120.0(16) . . ?
C61 C62 C63 120.3(16) . . ?
C62 C63 C64 121.6(16) . . ?
C63 C64 C65 135.5(16) . . ?
C63 C64 N5 116.1(15) . . ?
N5 C64 C65 108.4(13) . . ?
N6 C65 C64 118.7(15) . . ?
N6 C65 N10 113.8(13) . . ?
N10 C65 C64 127.5(14) . . ?
C67 C66 C71 122.5(15) . . ?
C67 C66 N10 131.5(14) . . ?
N10 C66 C71 105.9(13) . . ?
C66 C67 C68 120.4(18) . . ?
C69 C68 C67 114.6(19) . . ?
C68 C69 C70 131.0(16) . . ?
C71 C70 C69 110.1(14) . . ?
C70 C71 C66 121.2(14) . . ?
N6 C71 C66 108.3(13) . . ?
N6 C71 C70 130.5(13) . . ?
N10 C72 C73 111.1(12) . . ?
C74 C73 C72 122.3(16) . . ?
C74 C73 C78 119.0(18) . . ?
C78 C73 C72 118.6(18) . . ?
C73 C74 C75 124.7(17) . . ?
C74 C75 C76 118.3(17) . . ?
C75 C76 C79 119.1(17) . . ?
C77 C76 C75 117.2(18) . . ?
C77 C76 C79 123.6(16) . . ?
C76 C77 C78 124.9(18) . . ?
C73 C78 C77 115.5(19) . . ?
C76 C79 C80 108.9(17) . . ?
C76 C79 C82 112.3(18) . . ?
C80 C79 C82 113(2) . . ?
C81 C79 C76 110.1(18) . . ?
C81 C79 C80 107(2) . . ?
C81 C79 C82 105(2) . . ?
N1 Fe1 N6 92.5(5) . . ?
N2 Fe1 N1 79.2(6) . . ?
N2 Fe1 N3 80.7(6) . . ?
N2 Fe1 N4 98.6(6) . . ?
N2 Fe1 N6 101.0(6) . . ?
N3 Fe1 N1 159.9(6) . . ?
N3 Fe1 N6 92.5(5) . . ?
N4 Fe1 N1 90.2(6) . . ?
N4 Fe1 N3 91.7(6) . . ?
N4 Fe1 N6 160.3(6) . . ?
N5 Fe1 N1 102.4(6) . . ?
N5 Fe1 N2 178.1(7) . . ?
N5 Fe1 N3 97.6(6) . . ?
N5 Fe1 N4 80.5(6) . . ?
N5 Fe1 N6 79.9(6) . . ?
C1 N1 C7 108.1(14) . . ?
C1 N1 Fe1 115.0(12) . . ?
C7 N1 Fe1 136.0(12) . . ?
C19 N2 C23 120.0(15) . . ?
C19 N2 Fe1 121.9(13) . . ?
C23 N2 Fe1 118.0(10) . . ?
C24 N3 C30 102.6(15) . . ?
C24 N3 Fe1 114.9(12) . . ?
C30 N3 Fe1 142.2(11) . . ?
C42 N4 C48 103.8(12) . . ?
C42 N4 Fe1 114.5(11) . . ?
C48 N4 Fe1 141.1(10) . . ?
C60 N5 C64 123.4(13) . . ?
C60 N5 Fe1 118.1(11) . . ?
C64 N5 Fe1 117.4(10) . . ?
C65 N6 C71 107.5(14) . . ?
C65 N6 Fe1 114.9(11) . . ?
C71 N6 Fe1 137.6(10) . . ?
C1 N7 C8 128.0(15) . . ?
C2 N7 C1 106.9(14) . . ?
C2 N7 C8 124.4(14) . . ?
C24 N8 C25 102.8(13) . . ?
C24 N8 C31 131.4(14) . . ?
C25 N8 C31 124.0(14) . . ?
C42 N9 C49 126.5(15) . . ?
C43 N9 C42 106.7(13) . . ?
C43 N9 C49 126.4(15) . . ?
C65 N10 C72 132.6(13) . . ?
C66 N10 C65 104.4(12) . . ?
C66 N10 C72 122.9(14) . . ?
O1 S1 C1T 100.8(10) . . ?
O1 S1 O2 112.9(9) . . ?
O2 S1 C1T 101.8(12) . . ?
O3 S1 C1T 102.9(15) . . ?
O3 S1 O1 115.7(8) . . ?
O3 S1 O2 119.0(11) . . ?
O4 S2 C2T 102.0(8) . . ?
O4 S2 O5 112.2(9) . . ?
O5 S2 C2T 105.5(8) . . ?
O6 S2 C2T 102.1(9) . . ?
O6 S2 O4 116.8(10) . . ?
O6 S2 O5 115.9(9) . . ?

loop_
_geom_bond_atom_site_label_1
_geom_bond_atom_site_label_2
_geom_bond_distance
_geom_bond_site_symmetry_2
_geom_bond_publ_flag
C1 C19 1.51(2) . ?
C1 N1 1.29(2) . ?
C1 N7 1.40(2) . ?
C1T F1 1.35(3) . ?
C1T F2 1.32(3) . ?
C1T F3 1.33(3) . ?
C1T S1 1.86(3) . ?
C2 C3 1.34(2) . ?
C2 C7 1.53(2) . ?
C2 N7 1.35(2) . ?
C2T F4 1.280(19) . ?
C2T F5 1.35(2) . ?
C2T F6 1.35(2) . ?
C2T S2 1.79(2) . ?
C3 C4 1.37(3) . ?
C4 C5 1.39(3) . ?
C5 C6 1.34(2) . ?
C6 C7 1.42(2) . ?
C7 N1 1.35(2) . ?
C8 C9 1.53(2) . ?
C8 N7 1.464(19) . ?
C9 C10 1.37(2) . ?
C9 C14 1.39(2) . ?
C10 C11 1.44(2) . ?
C11 C12 1.37(2) . ?
C12 C13 1.40(2) . ?
C12 C15 1.45(3) . ?
C13 C14 1.39(3) . ?
C15 C16 1.51(2) . ?
C15 C17 1.54(3) . ?
C15 C18 1.62(3) . ?
C19 C20 1.38(2) . ?
C19 N2 1.31(2) . ?
C20 C21 1.49(3) . ?
C21 C22 1.34(3) . ?
C22 C23 1.36(2) . ?
C23 C24 1.46(2) . ?
C23 N2 1.42(2) . ?
C24 N3 1.29(2) . ?
C24 N8 1.35(2) . ?
C25 C26 1.46(2) . ?
C25 C30 1.29(2) . ?
C25 N8 1.37(2) . ?
C26 C27 1.35(2) . ?
C27 C28 1.41(3) . ?
C28 C29 1.37(2) . ?
C29 C30 1.43(2) . ?
C30 N3 1.43(2) . ?
C31 C32 1.60(3) . ?
C31 N8 1.53(2) . ?
C32 C33 1.28(3) . ?
C32 C37 1.42(3) . ?
C33 C34 1.35(3) . ?
C34 C35 1.42(3) . ?
C35 C36 1.34(3) . ?
C35 C38 1.52(3) . ?
C36 C37 1.37(3) . ?
C38 C39 1.48(3) . ?
C38 C40 1.50(3) . ?
C38 C41 1.51(3) . ?
C42 C60 1.41(2) . ?
C42 N4 1.38(2) . ?
C42 N9 1.37(2) . ?
C43 C44 1.412(16) . ?
C43 C48 1.36(2) . ?
C43 N9 1.36(2) . ?
C44 C45 1.27(2) . ?
C45 C46 1.403(17) . ?
C46 C47 1.40(2) . ?
C47 C48 1.401(17) . ?
C48 N4 1.43(2) . ?
C49 C50 1.50(3) . ?
C49 N9 1.43(2) . ?
C50 C51 1.37(3) . ?
C50 C55 1.381(19) . ?
C51 C52 1.408(19) . ?
C52 C53 1.36(3) . ?
C53 C54 1.40(2) . ?
C53 C56 1.59(3) . ?
C54 C55 1.37(3) . ?
C56 C57 1.45(4) . ?
C56 C58 1.55(4) . ?
C56 C59 1.58(4) . ?
C60 C61 1.40(3) . ?
C60 N5 1.36(2) . ?
C61 C62 1.37(2) . ?
C62 C63 1.38(2) . ?
C63 C64 1.39(2) . ?
C64 C65 1.43(2) . ?
C64 N5 1.41(2) . ?
C65 N6 1.279(19) . ?
C65 N10 1.40(2) . ?
C66 C67 1.32(2) . ?
C66 C71 1.430(17) . ?
C66 N10 1.40(2) . ?
C67 C68 1.441(17) . ?
C68 C69 1.33(3) . ?
C69 C70 1.435(17) . ?
C70 C71 1.43(2) . ?
C71 N6 1.38(2) . ?
C72 C73 1.54(2) . ?
C72 N10 1.48(2) . ?
C73 C74 1.30(2) . ?
C73 C78 1.39(3) . ?
C74 C75 1.37(2) . ?
C75 C76 1.42(2) . ?
C76 C77 1.27(3) . ?
C76 C79 1.54(3) . ?
C77 C78 1.45(3) . ?
C79 C80 1.55(3) . ?
C79 C81 1.52(3) . ?
C79 C82 1.55(3) . ?
Fe1 N1 1.972(15) . ?
Fe1 N2 1.915(14) . ?
Fe1 N3 1.961(16) . ?
Fe1 N4 1.946(13) . ?
Fe1 N5 1.912(13) . ?
Fe1 N6 1.979(15) . ?
O1 S1 1.422(13) . ?
O2 S1 1.443(15) . ?
O3 S1 1.394(16) . ?
O4 S2 1.456(14) . ?
O5 S2 1.488(14) . ?
O6 S2 1.399(15) . ?
